data_7026516
loop_
_publ_author_name
'Ali, Shoaib'
'Muryn, Christopher A.'
'Tuna, Floriana'
'Winpenny, Richard E. P.'

_publ_section_title
;
 Synthesis and structural and magnetic characterisation of cobalt(ii)
 complexes of mixed phosphonate-antimonate ligands.
;
_journal_issue 40
_journal_name_full 'Dalton transactions (Cambridge, England : 2003)'
_journal_page_first 9588
_journal_page_last 9597
_journal_paper_doi 10.1039/c0dt00482k
_journal_volume 39
_journal_year 2010
_chemical_formula_sum 'C94 H82 Cl5 Co4 N8 O27 P6 Sb5'
_chemical_formula_weight 2963.22
_chemical_name_systematic
;
?
;
_space_group_IT_number 96
_symmetry_cell_setting tetragonal
_symmetry_space_group_name_Hall 'P 4nw 2abw'
_symmetry_space_group_name_H-M 'P 43 21 2'
_atom_sites_solution_hydrogens geom
_atom_sites_solution_primary direct
_atom_sites_solution_secondary difmap
_audit_creation_method SHELXL-97
_cell_angle_alpha 90.00
_cell_angle_beta 90.00
_cell_angle_gamma 90.00
_cell_formula_units_Z 4
_cell_length_a 16.8698(7)
_cell_length_b 16.8698(7)
_cell_length_c 40.0183(12)
_cell_measurement_reflns_used 22749
_cell_measurement_temperature 100(2)
_cell_measurement_theta_max 27.5902
_cell_measurement_theta_min 2.7133
_cell_volume 11388.8(8)
_computing_cell_refinement
;
CrysAlis RED, Oxford Diffraction Ltd.,
Version 1.171.32.4 (release 27-04-2006 CrysAlis171 .NET)
(compiled Apr 27 2007,17:53:11)
;
_computing_data_collection
;
CrysAlis CCD, Oxford Diffraction Ltd.,
Version 1.171.32.4 (release 27-04-2006 CrysAlis171 .NET)
(compiled Apr 27 2007,17:53:11)
;
_computing_data_reduction
;
CrysAlis RED, Oxford Diffraction Ltd.,
Version 1.171.32.4 (release 27-04-2006 CrysAlis171 .NET)
(compiled Apr 27 2007,17:53:11)
;
_computing_molecular_graphics 'SHELXL-97 (Sheldrick, 1997)'
_computing_publication_material 'SHELXL-97 (Sheldrick, 1997)'
_computing_structure_refinement 'SHELXL-97 (Sheldrick, 1997)'
_computing_structure_solution 'SHELXS-97 (Sheldrick, 1990)'
_diffrn_ambient_temperature 100(2)
_diffrn_detector_area_resol_mean 8.3367
_diffrn_measured_fraction_theta_full 0.996
_diffrn_measured_fraction_theta_max 0.996
_diffrn_measurement_device_type 'Oxford Diffraction XCalibur 2'
_diffrn_measurement_method 'phi and omega'
_diffrn_radiation_monochromator graphite
_diffrn_radiation_source 'fine-focus sealed tube'
_diffrn_radiation_type MoK\a
_diffrn_radiation_wavelength 0.71073
_diffrn_reflns_av_R_equivalents 0.1096
_diffrn_reflns_av_sigmaI/netI 0.0428
_diffrn_reflns_limit_h_max 21
_diffrn_reflns_limit_h_min -21
_diffrn_reflns_limit_k_max 21
_diffrn_reflns_limit_k_min -21
_diffrn_reflns_limit_l_max 49
_diffrn_reflns_limit_l_min -49
_diffrn_reflns_number 102156
_diffrn_reflns_theta_full 26.43
_diffrn_reflns_theta_max 26.43
_diffrn_reflns_theta_min 2.70
_exptl_absorpt_coefficient_mu 2.007
_exptl_absorpt_correction_T_max 0.6896
_exptl_absorpt_correction_T_min 0.5006
_exptl_absorpt_correction_type multi-scan
_exptl_absorpt_process_details
;
CrysAlis RED, Oxford Diffraction Ltd.,
Version 1.171.32.4 (release 27-04-2006 CrysAlis171 .NET)
(compiled Apr 27 2007,17:53:11)
Empirical absorption correction using spherical harmonics,
implemented in SCALE3 ABSPACK scaling algorithm.
;
_exptl_crystal_colour blue
_exptl_crystal_density_diffrn 1.728
_exptl_crystal_density_method 'not measured'
_exptl_crystal_description block
_exptl_crystal_F_000 5824
_exptl_crystal_size_max 0.40
_exptl_crystal_size_mid 0.30
_exptl_crystal_size_min 0.20
_refine_diff_density_max 3.875
_refine_diff_density_min -2.077
_refine_diff_density_rms 0.274
_refine_ls_abs_structure_details 'Flack H D (1983), Acta Cryst. A39, 876-881'
_refine_ls_abs_structure_Flack 0.13(5)
_refine_ls_extinction_method none
_refine_ls_goodness_of_fit_ref 1.292
_refine_ls_hydrogen_treatment constr
_refine_ls_matrix_type full
_refine_ls_number_parameters 655
_refine_ls_number_reflns 11687
_refine_ls_number_restraints 339
_refine_ls_restrained_S_all 1.273
_refine_ls_R_factor_all 0.1087
_refine_ls_R_factor_gt 0.1080
_refine_ls_shift/su_max 0.001
_refine_ls_shift/su_mean 0.000
_refine_ls_structure_factor_coef Fsqd
_refine_ls_weighting_details 'calc w=1/[\s^2^(Fo^2^)+(0.0000P)^2^+454.8685P] where P=(Fo^2^+2Fc^2^)/3'
_refine_ls_weighting_scheme calc
_refine_ls_wR_factor_gt 0.2119
_refine_ls_wR_factor_ref 0.2123
_reflns_number_gt 11544
_reflns_number_total 11687
_reflns_threshold_expression >2sigma(I)
_cod_data_source_file c0dt00482k.txt
_cod_data_source_block orepw844p43212
_cod_database_code 7026516

loop_
_symmetry_equiv_pos_as_xyz
'x, y, z'
'-y+1/2, x+1/2, z+3/4'
'-x, -y, z+1/2'
'y+1/2, -x+1/2, z+1/4'
'x+1/2, -y+1/2, -z+1/4'
'y, x, -z'
'-x+1/2, y+1/2, -z+3/4'
'-y, -x, -z+1/2'

loop_
_atom_site_label
_atom_site_type_symbol
_atom_site_fract_x
_atom_site_fract_y
_atom_site_fract_z
_atom_site_U_iso_or_equiv
_atom_site_adp_type
_atom_site_occupancy
_atom_site_symmetry_multiplicity
_atom_site_calc_flag
_atom_site_refinement_flags
Sb1 Sb 0.14947(6) 0.12639(5) 0.21599(2) 0.0110(2) Uani 1 1 d .
Sb2 Sb 0.14943(6) 0.11676(5) 0.29078(2) 0.0121(2) Uani 1 1 d .
Sb3 Sb 0.00650(5) -0.00650(5) 0.2500 0.0098(2) Uani 1 2 d S
P1 P 0.2622(2) -0.0087(2) 0.18411(9) 0.0154(8) Uani 1 1 d .
P2 P 0.2622(2) -0.0278(2) 0.31713(9) 0.0155(8) Uani 1 1 d .
P3 P 0.2874(2) 0.2151(2) 0.25546(9) 0.0172(8) Uani 1 1 d .
Co1 Co 0.08818(12) -0.08189(12) 0.19325(4) 0.0119(4) Uani 1 1 d .
Co2 Co 0.34199(12) 0.04310(12) 0.25148(5) 0.0177(4) Uani 1 1 d .
N1 N 0.0541(8) -0.0517(8) 0.1443(3) 0.017(2) Uani 1 1 d .
N2 N 0.0588(16) 0.178(2) 0.0478(8) 0.102(11) Uani 1 1 d .
N3 N 0.3196(11) 0.2737(17) 0.1096(4) 0.071(8) Uani 1 1 d .
N4 N 0.4661(7) 0.0246(8) 0.2520(3) 0.020(3) Uani 1 1 d .
C1 C 0.1033(12) 0.1992(11) 0.1787(4) 0.0291(16) Uani 1 1 d U
C2 C 0.1541(12) 0.2191(11) 0.1516(4) 0.0293(16) Uani 1 1 d U
H2 H 0.2051 0.1957 0.1498 0.035 Uiso 1 1 calc R
C3 C 0.1279(12) 0.2737(11) 0.1274(4) 0.0294(16) Uani 1 1 d U
H3 H 0.1602 0.2852 0.1086 0.035 Uiso 1 1 calc R
C4 C 0.0565(12) 0.3098(11) 0.1310(4) 0.0294(16) Uani 1 1 d U
C5 C 0.0068(12) 0.2893(11) 0.1578(4) 0.0294(16) Uani 1 1 d U
H5 H -0.0444 0.3123 0.1594 0.035 Uiso 1 1 calc R
C6 C 0.0319(12) 0.2356(11) 0.1818(4) 0.0292(16) Uani 1 1 d U
H6 H -0.0010 0.2243 0.2005 0.035 Uiso 1 1 calc R
C7 C 0.0965(7) 0.1739(7) 0.33122(18) 0.0261(16) Uani 1 1 d GU
C8 C 0.0298(7) 0.2205(7) 0.32586(16) 0.0263(16) Uani 1 1 d GU
H8 H 0.0103 0.2282 0.3038 0.032 Uiso 1 1 calc R
C9 C -0.0085(6) 0.2559(7) 0.3527(2) 0.0265(16) Uani 1 1 d GU
H9 H -0.0542 0.2878 0.3491 0.032 Uiso 1 1 calc R
C10 C 0.0199(7) 0.2447(7) 0.38500(18) 0.0265(16) Uani 1 1 d GU
C11 C 0.0867(7) 0.1981(7) 0.39037(16) 0.0263(16) Uani 1 1 d GU
H11 H 0.1061 0.1905 0.4124 0.032 Uiso 1 1 calc R
C12 C 0.1250(6) 0.1627(7) 0.3635(2) 0.0262(16) Uani 1 1 d GU
H12 H 0.1706 0.1309 0.3671 0.031 Uiso 1 1 calc R
C13 C -0.0817(9) 0.0817(9) 0.2500 0.029(2) Uani 1 2 d SU
C14 C -0.1140(11) 0.1080(11) 0.2194(4) 0.029(2) Uani 1 1 d U
H14 H -0.0961 0.0854 0.1990 0.035 Uiso 1 1 calc R
C15 C -0.1708(11) 0.1659(11) 0.2190(4) 0.029(2) Uani 1 1 d U
H15 H -0.1918 0.1844 0.1984 0.035 Uiso 1 1 calc R
C16 C -0.1983(10) 0.1983(10) 0.2500 0.030(2) Uani 1 2 d SU
C17 C 0.2943(11) -0.0251(12) 0.1419(4) 0.0295(17) Uani 1 1 d U
C18 C 0.3404(12) 0.0299(12) 0.1252(4) 0.0297(17) Uani 1 1 d U
H18 H 0.3586 0.0760 0.1365 0.036 Uiso 1 1 calc R
C19 C 0.3602(11) 0.0177(12) 0.0920(4) 0.0299(17) Uani 1 1 d U
H19 H 0.3940 0.0544 0.0810 0.036 Uiso 1 1 calc R
C20 C 0.3321(11) -0.0453(11) 0.0750(4) 0.0299(17) Uani 1 1 d U
H20 H 0.3454 -0.0512 0.0521 0.036 Uiso 1 1 calc R
C21 C 0.2862(11) -0.0996(12) 0.0896(4) 0.0297(17) Uani 1 1 d U
H21 H 0.2660 -0.1432 0.0772 0.036 Uiso 1 1 calc R
C22 C 0.2684(11) -0.0906(12) 0.1240(4) 0.0296(17) Uani 1 1 d U
H22 H 0.2381 -0.1302 0.1350 0.036 Uiso 1 1 calc R
C23 C 0.3072(11) -0.0423(12) 0.3579(4) 0.0282(16) Uani 1 1 d U
C24 C 0.3022(11) -0.1179(12) 0.3732(4) 0.0282(16) Uani 1 1 d U
H24 H 0.2784 -0.1610 0.3617 0.034 Uiso 1 1 calc R
C25 C 0.3328(10) -0.1284(11) 0.4055(4) 0.0283(16) Uani 1 1 d U
H25 H 0.3269 -0.1775 0.4168 0.034 Uiso 1 1 calc R
C26 C 0.3718(11) -0.0654(11) 0.4206(4) 0.0283(16) Uani 1 1 d U
H26 H 0.3931 -0.0722 0.4424 0.034 Uiso 1 1 calc R
C27 C 0.3805(11) 0.0059(11) 0.4051(4) 0.0284(16) Uani 1 1 d U
H27 H 0.4090 0.0476 0.4155 0.034 Uiso 1 1 calc R
C28 C 0.3464(11) 0.0170(11) 0.3730(4) 0.0283(16) Uani 1 1 d U
H28 H 0.3513 0.0669 0.3622 0.034 Uiso 1 1 calc R
C29 C 0.3200(15) 0.3153(12) 0.2561(5) 0.048(2) Uani 1 1 d U
C30 C 0.3975(14) 0.3378(11) 0.2508(5) 0.048(2) Uani 1 1 d U
H30 H 0.4375 0.2986 0.2484 0.057 Uiso 1 1 calc R
C31 C 0.4175(15) 0.4184(12) 0.2491(5) 0.048(2) Uani 1 1 d U
H31 H 0.4712 0.4339 0.2461 0.057 Uiso 1 1 calc R
C32 C 0.3596(14) 0.4744(12) 0.2518(5) 0.048(2) Uani 1 1 d U
H32 H 0.3732 0.5290 0.2507 0.057 Uiso 1 1 calc R
C33 C 0.2810(15) 0.4525(12) 0.2562(5) 0.048(2) Uani 1 1 d U
H33 H 0.2405 0.4916 0.2571 0.057 Uiso 1 1 calc R
C34 C 0.2629(16) 0.3759(12) 0.2591(5) 0.048(2) Uani 1 1 d U
H34 H 0.2094 0.3616 0.2634 0.057 Uiso 1 1 calc R
C35 C 0.0133(12) 0.0166(12) 0.1393(4) 0.0347(19) Uani 1 1 d U
H35 H 0.0051 0.0511 0.1577 0.042 Uiso 1 1 calc R
C36 C -0.0163(12) 0.0375(12) 0.1088(4) 0.0349(19) Uani 1 1 d U
H36 H -0.0426 0.0867 0.1057 0.042 Uiso 1 1 calc R
C37 C -0.0072(12) -0.0142(11) 0.0828(4) 0.0350(19) Uani 1 1 d U
H37 H -0.0291 -0.0024 0.0615 0.042 Uiso 1 1 calc R
C38 C 0.0344(12) -0.0844(12) 0.0878(5) 0.0348(19) Uani 1 1 d U
H38 H 0.0428 -0.1208 0.0700 0.042 Uiso 1 1 calc R
C39 C 0.0622(12) -0.0990(12) 0.1186(4) 0.0347(19) Uani 1 1 d U
H39 H 0.0900 -0.1473 0.1220 0.042 Uiso 1 1 calc R
C40 C 0.5017(12) -0.0323(13) 0.2714(5) 0.035(2) Uani 1 1 d U
H40 H 0.4685 -0.0641 0.2851 0.042 Uiso 1 1 calc R
C41 C 0.5836(12) -0.0468(13) 0.2725(5) 0.035(2) Uani 1 1 d U
H41 H 0.6058 -0.0868 0.2863 0.042 Uiso 1 1 calc R
C42 C 0.6301(11) 0.0008(12) 0.2522(5) 0.035(2) Uani 1 1 d U
H42 H 0.6861 -0.0053 0.2521 0.042 Uiso 1 1 calc R
C43 C 0.5952(12) 0.0564(13) 0.2322(5) 0.035(2) Uani 1 1 d U
H43 H 0.6258 0.0864 0.2168 0.042 Uiso 1 1 calc R
C44 C 0.5136(12) 0.0680(13) 0.2350(5) 0.035(2) Uani 1 1 d U
H44 H 0.4914 0.1118 0.2234 0.042 Uiso 1 1 calc R
C45 C 0.3699(14) 0.2768(18) 0.1709(5) 0.060(5) Uani 1 1 d U
H45A H 0.3319 0.2478 0.1848 0.091 Uiso 1 1 calc R
H45B H 0.3741 0.3316 0.1788 0.091 Uiso 1 1 calc R
H45C H 0.4219 0.2511 0.1723 0.091 Uiso 1 1 calc R
C46 C 0.3429(15) 0.2765(18) 0.1364(5) 0.060(5) Uani 1 1 d U
C47 C 0.1798(18) 0.103(2) 0.0711(9) 0.084(7) Uani 1 1 d U
H47A H 0.1988 0.0674 0.0533 0.126 Uiso 1 1 calc R
H47B H 0.1662 0.0710 0.0909 0.126 Uiso 1 1 calc R
H47C H 0.2215 0.1406 0.0769 0.126 Uiso 1 1 calc R
C48 C 0.1122(18) 0.144(2) 0.0600(9) 0.084(7) Uani 1 1 d U
O1 O 0.2063(6) -0.0746(6) 0.1934(3) 0.016(2) Uani 1 1 d .
O2 O 0.2204(7) 0.0738(7) 0.1820(2) 0.019(2) Uani 1 1 d .
O3 O 0.3347(6) -0.0041(7) 0.2065(3) 0.018(2) Uani 1 1 d .
O4 O 0.3575(6) 0.1599(6) 0.2536(3) 0.023(2) Uani 1 1 d .
O5 O 0.2369(6) 0.2101(6) 0.2233(2) 0.015(2) Uani 1 1 d .
O6 O 0.2361(6) 0.2041(6) 0.2873(2) 0.018(2) Uani 1 1 d .
O7 O 0.0712(6) 0.0394(6) 0.2128(2) 0.016(2) Uani 1 1 d .
O8 O 0.2071(6) 0.0687(5) 0.2522(3) 0.0132(19) Uiso 1 1 d .
O9 O 0.0916(6) 0.1712(6) 0.2548(2) 0.016(2) Uani 1 1 d .
O10 O 0.0701(6) 0.0298(6) 0.2892(2) 0.010(2) Uani 1 1 d .
O11 O 0.3264(7) -0.0241(7) 0.2914(3) 0.022(3) Uani 1 1 d .
O12 O 0.2216(6) 0.0551(6) 0.3216(3) 0.017(2) Uiso 1 1 d .
O13 O 0.2025(7) -0.0920(7) 0.3116(3) 0.025(3) Uani 1 1 d .
O14 O 0.0931(6) -0.0931(6) 0.2500 0.019(3) Uani 1 2 d S
Cl1 Cl 0.0263(3) 0.3809(4) 0.10234(15) 0.0550(16) Uani 1 1 d .
Cl2 Cl -0.2698(3) 0.2698(3) 0.2500 0.095(4) Uani 1 2 d S
Cl3 Cl -0.0295(5) 0.2877(5) 0.41831(14) 0.068(2) Uani 1 1 d .

loop_
_atom_site_aniso_label
_atom_site_aniso_U_11
_atom_site_aniso_U_22
_atom_site_aniso_U_33
_atom_site_aniso_U_23
_atom_site_aniso_U_13
_atom_site_aniso_U_12
Sb1 0.0173(5) 0.0104(4) 0.0054(4) -0.0019(3) 0.0004(3) -0.0038(4)
Sb2 0.0172(5) 0.0130(4) 0.0060(4) 0.0005(3) -0.0005(4) -0.0047(4)
Sb3 0.0112(4) 0.0112(4) 0.0071(5) 0.0005(3) 0.0005(3) -0.0020(4)
P1 0.018(2) 0.018(2) 0.0100(16) -0.0048(15) 0.0022(14) -0.0058(16)
P2 0.0152(19) 0.019(2) 0.0126(17) -0.0014(15) -0.0029(15) 0.0006(16)
P3 0.024(2) 0.019(2) 0.0085(17) -0.0021(15) -0.0009(15) -0.0104(15)
Co1 0.0141(10) 0.0149(10) 0.0069(8) -0.0015(7) -0.0004(7) -0.0011(7)
Co2 0.0163(10) 0.0247(10) 0.0122(9) -0.0005(9) -0.0018(9) -0.0031(8)
N1 0.023(7) 0.016(7) 0.013(6) -0.008(5) -0.006(5) -0.001(5)
N2 0.058(16) 0.16(3) 0.09(2) 0.03(2) -0.012(15) 0.013(18)
N3 0.035(11) 0.16(3) 0.018(8) 0.020(12) -0.008(8) 0.008(13)
N4 0.020(6) 0.035(8) 0.005(5) -0.004(6) 0.001(5) -0.003(5)
C1 0.041(4) 0.032(4) 0.015(3) 0.008(3) -0.001(3) 0.000(3)
C2 0.041(4) 0.032(4) 0.015(3) 0.008(3) -0.001(3) 0.000(3)
C3 0.041(4) 0.032(4) 0.015(3) 0.008(3) -0.001(3) 0.000(3)
C4 0.041(4) 0.032(4) 0.015(3) 0.008(3) -0.001(3) 0.000(3)
C5 0.041(4) 0.032(4) 0.015(3) 0.008(3) -0.001(3) 0.000(3)
C6 0.041(4) 0.032(4) 0.015(3) 0.008(3) -0.001(3) 0.000(3)
C7 0.039(4) 0.036(4) 0.003(3) -0.002(3) 0.008(3) 0.000(3)
C8 0.039(4) 0.036(4) 0.004(3) -0.002(3) 0.008(3) 0.000(3)
C9 0.040(4) 0.036(4) 0.004(3) -0.002(3) 0.008(3) 0.000(3)
C10 0.040(4) 0.036(4) 0.004(3) -0.002(3) 0.008(3) 0.000(3)
C11 0.040(4) 0.036(4) 0.003(3) -0.002(3) 0.008(3) 0.000(3)
C12 0.039(4) 0.036(4) 0.003(3) -0.002(3) 0.008(3) 0.000(3)
C13 0.028(3) 0.028(3) 0.030(5) 0.002(3) 0.002(3) 0.007(4)
C14 0.029(3) 0.029(3) 0.030(5) 0.003(3) 0.002(3) 0.007(4)
C15 0.029(3) 0.029(3) 0.030(5) 0.003(3) 0.002(3) 0.007(4)
C16 0.029(3) 0.029(3) 0.031(5) 0.002(3) 0.002(3) 0.008(4)
C17 0.032(4) 0.039(4) 0.018(3) -0.010(3) 0.003(3) 0.004(3)
C18 0.032(4) 0.040(4) 0.018(3) -0.010(3) 0.003(3) 0.004(3)
C19 0.032(4) 0.040(4) 0.018(3) -0.010(3) 0.003(3) 0.004(3)
C20 0.032(4) 0.040(4) 0.018(3) -0.010(3) 0.003(3) 0.004(3)
C21 0.032(4) 0.040(4) 0.018(3) -0.011(3) 0.003(3) 0.004(3)
C22 0.032(4) 0.040(4) 0.018(3) -0.010(3) 0.003(3) 0.004(3)
C23 0.030(4) 0.034(4) 0.021(3) 0.001(3) -0.010(3) -0.003(3)
C24 0.029(4) 0.034(4) 0.021(3) 0.001(3) -0.010(3) -0.003(3)
C25 0.030(4) 0.034(4) 0.021(3) 0.001(3) -0.010(3) -0.003(3)
C26 0.030(4) 0.034(4) 0.021(3) 0.001(3) -0.010(3) -0.003(3)
C27 0.030(4) 0.034(4) 0.021(3) 0.001(3) -0.010(3) -0.003(3)
C28 0.030(4) 0.034(4) 0.021(3) 0.001(3) -0.010(3) -0.003(3)
C29 0.083(6) 0.033(4) 0.028(3) -0.002(4) -0.005(4) -0.032(4)
C30 0.083(6) 0.033(4) 0.028(3) -0.002(4) -0.005(4) -0.032(4)
C31 0.083(6) 0.033(4) 0.028(3) -0.002(4) -0.005(4) -0.032(4)
C32 0.083(6) 0.033(4) 0.028(3) -0.002(4) -0.005(4) -0.032(4)
C33 0.083(6) 0.033(4) 0.028(3) -0.002(4) -0.005(4) -0.032(4)
C34 0.083(6) 0.033(4) 0.028(3) -0.002(4) -0.006(4) -0.032(4)
C35 0.048(5) 0.035(5) 0.022(3) 0.001(3) -0.007(4) -0.002(4)
C36 0.048(5) 0.035(5) 0.022(3) 0.001(3) -0.007(4) -0.002(4)
C37 0.048(5) 0.035(5) 0.022(3) 0.001(3) -0.007(4) -0.002(4)
C38 0.048(5) 0.035(5) 0.021(3) 0.001(3) -0.007(4) -0.003(4)
C39 0.048(5) 0.035(5) 0.021(4) 0.001(3) -0.007(4) -0.003(4)
C40 0.028(4) 0.051(6) 0.025(4) -0.009(4) -0.004(4) 0.003(4)
C41 0.028(4) 0.051(5) 0.025(4) -0.009(4) -0.004(4) 0.003(4)
C42 0.028(4) 0.051(5) 0.026(4) -0.009(4) -0.004(3) 0.003(4)
C43 0.028(4) 0.051(5) 0.026(4) -0.008(4) -0.004(4) 0.003(4)
C44 0.029(4) 0.052(6) 0.026(4) -0.008(4) -0.004(4) 0.003(4)
C45 0.042(9) 0.112(14) 0.027(8) 0.015(9) 0.008(7) -0.032(10)
C46 0.042(9) 0.112(14) 0.027(8) 0.015(9) 0.007(7) -0.032(10)
C47 0.061(12) 0.082(15) 0.109(16) 0.033(13) -0.005(12) 0.008(11)
C48 0.061(12) 0.082(15) 0.109(16) 0.033(13) -0.005(12) 0.008(11)
O1 0.011(5) 0.016(6) 0.020(5) 0.000(4) 0.000(4) 0.003(4)
O2 0.020(6) 0.032(7) 0.006(5) -0.005(4) 0.003(4) -0.005(5)
O3 0.012(5) 0.030(6) 0.012(5) -0.002(5) 0.004(4) -0.007(5)
O4 0.030(6) 0.026(6) 0.014(5) -0.011(5) 0.004(5) -0.012(5)
O5 0.016(5) 0.022(6) 0.008(4) 0.001(4) -0.001(4) -0.012(4)
O6 0.019(6) 0.023(6) 0.012(5) -0.009(4) 0.002(4) -0.006(4)
O7 0.023(6) 0.017(5) 0.009(5) -0.004(4) 0.012(4) -0.011(4)
O9 0.024(6) 0.022(5) 0.002(4) 0.001(4) 0.004(4) -0.001(4)
O10 0.012(5) 0.011(5) 0.007(4) 0.002(4) 0.005(4) -0.004(4)
O11 0.024(6) 0.030(6) 0.013(5) 0.014(5) 0.000(5) -0.002(5)
O13 0.020(6) 0.021(6) 0.035(7) 0.010(5) -0.013(5) 0.000(5)
O14 0.024(5) 0.024(5) 0.008(6) -0.001(5) -0.001(5) 0.008(6)
Cl1 0.047(3) 0.072(4) 0.046(3) 0.038(3) 0.004(2) 0.019(3)
Cl2 0.098(6) 0.098(6) 0.089(7) 0.026(7) 0.026(7) 0.086(7)
Cl3 0.084(5) 0.086(5) 0.035(3) -0.026(3) 0.024(3) 0.023(4)

loop_
_atom_type_symbol
_atom_type_description
_atom_type_scat_dispersion_real
_atom_type_scat_dispersion_imag
_atom_type_scat_source
C C 0.0033 0.0016 'International Tables Vol C Tables 4.2.6.8 and 6.1.1.4'
Cl Cl 0.1484 0.1585 'International Tables Vol C Tables 4.2.6.8 and 6.1.1.4'
Co Co 0.3494 0.9721 'International Tables Vol C Tables 4.2.6.8 and 6.1.1.4'
N N 0.0061 0.0033 'International Tables Vol C Tables 4.2.6.8 and 6.1.1.4'
O O 0.0106 0.0060 'International Tables Vol C Tables 4.2.6.8 and 6.1.1.4'
P P 0.1023 0.0942 'International Tables Vol C Tables 4.2.6.8 and 6.1.1.4'
Sb Sb -0.5866 1.5461 'International Tables Vol C Tables 4.2.6.8 and 6.1.1.4'
H H 0.0000 0.0000 'International Tables Vol C Tables 4.2.6.8 and 6.1.1.4'

loop_
_geom_angle_atom_site_label_1
_geom_angle_atom_site_label_2
_geom_angle_atom_site_label_3
_geom_angle
_geom_angle_site_symmetry_1
_geom_angle_site_symmetry_3
O7 Sb1 O9 90.2(4) . .
O7 Sb1 O8 90.6(4) . .
O9 Sb1 O8 81.8(4) . .
O7 Sb1 O2 91.5(4) . .
O9 Sb1 O2 170.8(4) . .
O8 Sb1 O2 89.2(4) . .
O7 Sb1 O5 173.8(4) . .
O9 Sb1 O5 88.8(4) . .
O8 Sb1 O5 83.2(4) . .
O2 Sb1 O5 88.5(4) . .
O7 Sb1 C1 98.1(6) . .
O9 Sb1 C1 98.8(6) . .
O8 Sb1 C1 171.3(6) . .
O2 Sb1 C1 89.9(6) . .
O5 Sb1 C1 88.0(6) . .
O7 Sb1 Sb2 91.4(3) . .
O9 Sb1 Sb2 40.4(3) . .
O8 Sb1 Sb2 41.4(3) . .
O2 Sb1 Sb2 130.5(3) . .
O5 Sb1 Sb2 84.0(3) . .
C1 Sb1 Sb2 138.3(5) . .
O9 Sb2 O10 89.3(4) . .
O9 Sb2 O8 82.3(4) . .
O10 Sb2 O8 90.2(4) . .
O9 Sb2 O12 170.3(4) . .
O10 Sb2 O12 92.6(4) . .
O8 Sb2 O12 88.2(4) . .
O9 Sb2 O6 88.3(4) . .
O10 Sb2 O6 173.9(4) . .
O8 Sb2 O6 83.9(4) . .
O12 Sb2 O6 88.9(4) . .
O9 Sb2 C7 98.1(4) . .
O10 Sb2 C7 94.4(4) . .
O8 Sb2 C7 175.3(5) . .
O12 Sb2 C7 91.3(4) . .
O6 Sb2 C7 91.4(4) . .
O9 Sb2 Sb1 40.9(3) . .
O10 Sb2 Sb1 90.5(3) . .
O8 Sb2 Sb1 41.4(3) . .
O12 Sb2 Sb1 129.5(3) . .
O6 Sb2 Sb1 84.0(3) . .
C7 Sb2 Sb1 138.6(3) . .
O10 Sb3 O10 161.2(6) . 8
O10 Sb3 O7 99.9(4) . .
O10 Sb3 O7 77.9(4) 8 .
O10 Sb3 O7 77.9(4) . 8
O10 Sb3 O7 99.9(4) 8 8
O7 Sb3 O7 167.2(7) . 8
O10 Sb3 O14 80.6(3) . .
O10 Sb3 O14 80.6(3) 8 .
O7 Sb3 O14 83.6(3) . .
O7 Sb3 O14 83.6(3) 8 .
O10 Sb3 C13 99.4(3) . .
O10 Sb3 C13 99.4(3) 8 .
O7 Sb3 C13 96.4(3) . .
O7 Sb3 C13 96.4(3) 8 .
O14 Sb3 C13 180.000(1) . .
O10 Sb3 Co1 46.0(3) . 8
O10 Sb3 Co1 119.1(3) 8 8
O7 Sb3 Co1 121.3(3) . 8
O7 Sb3 Co1 48.6(3) 8 8
O14 Sb3 Co1 50.50(4) . 8
C13 Sb3 Co1 129.50(4) . 8
O10 Sb3 Co1 119.1(3) . .
O10 Sb3 Co1 46.0(3) 8 .
O7 Sb3 Co1 48.6(3) . .
O7 Sb3 Co1 121.3(3) 8 .
O14 Sb3 Co1 50.49(4) . .
C13 Sb3 Co1 129.51(4) . .
Co1 Sb3 Co1 100.99(8) 8 .
O1 P1 O3 113.4(6) . .
O1 P1 O2 112.8(6) . .
O3 P1 O2 110.4(6) . .
O1 P1 C17 107.9(8) . .
O3 P1 C17 108.7(8) . .
O2 P1 C17 102.9(8) . .
O11 P2 O13 114.6(7) . .
O11 P2 O12 110.9(7) . .
O13 P2 O12 111.6(7) . .
O11 P2 C23 108.7(8) . .
O13 P2 C23 108.5(8) . .
O12 P2 C23 101.6(7) . .
O4 P3 O5 111.0(6) . .
O4 P3 O6 113.8(6) . .
O5 P3 O6 111.7(6) . .
O4 P3 C29 110.2(10) . .
O5 P3 C29 103.5(8) . .
O6 P3 C29 106.0(8) . .
O1 Co1 O13 91.7(4) . 8
O1 Co1 N1 105.1(5) . .
O13 Co1 N1 99.3(5) 8 .
O1 Co1 O10 158.6(4) . 8
O13 Co1 O10 98.9(4) 8 8
N1 Co1 O10 91.6(4) . 8
O1 Co1 O7 94.1(4) . .
O13 Co1 O7 163.6(4) 8 .
N1 Co1 O7 94.0(4) . .
O10 Co1 O7 71.0(3) 8 .
O1 Co1 O14 88.1(4) . .
O13 Co1 O14 90.6(4) 8 .
N1 Co1 O14 163.2(5) . .
O10 Co1 O14 73.3(4) 8 .
O7 Co1 O14 74.3(4) . .
O1 Co1 Sb3 116.0(3) . .
O13 Co1 Sb3 121.2(3) 8 .
N1 Co1 Sb3 119.1(3) . .
O10 Co1 Sb3 42.7(3) 8 .
O7 Co1 Sb3 42.8(2) . .
O14 Co1 Sb3 44.4(3) . .
O3 Co2 O11 119.9(5) . .
O3 Co2 O4 116.6(5) . .
O11 Co2 O4 123.4(5) . .
O3 Co2 N4 90.6(5) . .
O11 Co2 N4 92.3(5) . .
O4 Co2 N4 90.9(5) . .
O3 Co2 O8 91.5(4) . .
O11 Co2 O8 88.0(4) . .
O4 Co2 O8 86.8(4) . .
N4 Co2 O8 177.4(5) . .
C39 N1 C35 117.1(14) . .
C39 N1 Co1 123.8(11) . .
C35 N1 Co1 118.7(10) . .
C44 N4 C40 115.2(16) . .
C44 N4 Co2 122.0(13) . .
C40 N4 Co2 122.7(12) . .
C6 C1 C2 119.9(16) . .
C6 C1 Sb1 122.2(13) . .
C2 C1 Sb1 117.3(14) . .
C3 C2 C1 119.2(18) . .
C3 C2 H2 120.4 . .
C1 C2 H2 120.4 . .
C4 C3 C2 120.1(17) . .
C4 C3 H3 120.0 . .
C2 C3 H3 120.0 . .
C3 C4 C5 119.9(16) . .
C3 C4 Cl1 120.1(14) . .
C5 C4 Cl1 120.0(15) . .
C6 C5 C4 120.5(18) . .
C6 C5 H5 119.7 . .
C4 C5 H5 119.7 . .
C1 C6 C5 120.1(17) . .
C1 C6 H6 119.9 . .
C5 C6 H6 119.9 . .
C8 C7 C12 120.0 . .
C8 C7 Sb2 119.2(5) . .
C12 C7 Sb2 120.7(5) . .
C7 C8 C9 120.0 . .
C7 C8 H8 120.0 . .
C9 C8 H8 120.0 . .
C10 C9 C8 120.0 . .
C10 C9 H9 120.0 . .
C8 C9 H9 120.0 . .
C9 C10 C11 120.0 . .
C9 C10 Cl3 119.5(6) . .
C11 C10 Cl3 120.5(6) . .
C12 C11 C10 120.0 . .
C12 C11 H11 120.0 . .
C10 C11 H11 120.0 . .
C11 C12 C7 120.0 . .
C11 C12 H12 120.0 . .
C7 C12 H12 120.0 . .
C14 C13 C14 121(2) . 8
C14 C13 Sb3 119.7(10) . .
C14 C13 Sb3 119.7(10) 8 .
C15 C14 C13 120.4(17) . .
C15 C14 H14 119.8 . .
C13 C14 H14 119.8 . .
C14 C15 C16 119.1(17) . .
C14 C15 H15 120.4 . .
C16 C15 H15 120.4 . .
C15 C16 C15 120(2) 8 .
C15 C16 Cl2 119.9(10) 8 .
C15 C16 Cl2 119.9(10) . .
C18 C17 C22 117.4(16) . .
C18 C17 P1 121.5(14) . .
C22 C17 P1 120.9(15) . .
C17 C18 C19 119.9(18) . .
C17 C18 H18 120.0 . .
C19 C18 H18 120.0 . .
C20 C19 C18 121.1(19) . .
C20 C19 H19 119.5 . .
C18 C19 H19 119.5 . .
C21 C20 C19 121.7(16) . .
C21 C20 H20 119.1 . .
C19 C20 H20 119.1 . .
C20 C21 C22 118.3(18) . .
C20 C21 H21 120.9 . .
C22 C21 H21 120.9 . .
C17 C22 C21 121.4(19) . .
C17 C22 H22 119.3 . .
C21 C22 H22 119.3 . .
C28 C23 C24 120.3(16) . .
C28 C23 P2 120.7(14) . .
C24 C23 P2 119.0(13) . .
C25 C24 C23 119.4(17) . .
C25 C24 H24 120.3 . .
C23 C24 H24 120.3 . .
C26 C25 C24 118.5(17) . .
C26 C25 H25 120.7 . .
C24 C25 H25 120.7 . .
C27 C26 C25 122.0(16) . .
C27 C26 H26 119.0 . .
C25 C26 H26 119.0 . .
C26 C27 C28 119.1(17) . .
C26 C27 H27 120.5 . .
C28 C27 H27 120.5 . .
C23 C28 C27 120.6(17) . .
C23 C28 H28 119.7 . .
C27 C28 H28 119.7 . .
C30 C29 C34 117.6(18) . .
C30 C29 P3 124(2) . .
C34 C29 P3 118.6(17) . .
C29 C30 C31 120(2) . .
C29 C30 H30 119.9 . .
C31 C30 H30 119.9 . .
C32 C31 C30 120(2) . .
C32 C31 H31 120.2 . .
C30 C31 H31 120.2 . .
C31 C32 C33 120.7(19) . .
C31 C32 H32 119.7 . .
C33 C32 H32 119.7 . .
C34 C33 C32 119(2) . .
C34 C33 H33 120.4 . .
C32 C33 H33 120.4 . .
C33 C34 C29 123(2) . .
C33 C34 H34 118.7 . .
C29 C34 H34 118.7 . .
N1 C35 C36 122.5(17) . .
N1 C35 H35 118.8 . .
C36 C35 H35 118.8 . .
C35 C36 C37 118.3(18) . .
C35 C36 H36 120.8 . .
C37 C36 H36 120.8 . .
C36 C37 C38 119.3(16) . .
C36 C37 H37 120.3 . .
C38 C37 H37 120.3 . .
C39 C38 C37 117.7(18) . .
C39 C38 H38 121.2 . .
C37 C38 H38 121.2 . .
N1 C39 C38 125.1(19) . .
N1 C39 H39 117.5 . .
C38 C39 H39 117.5 . .
N4 C40 C41 124.7(19) . .
N4 C40 H40 117.6 . .
C41 C40 H40 117.6 . .
C42 C41 C40 116.1(19) . .
C42 C41 H41 122.0 . .
C40 C41 H41 122.0 . .
C43 C42 C41 119.8(18) . .
C43 C42 H42 120.1 . .
C41 C42 H42 120.1 . .
C42 C43 C44 118(2) . .
C42 C43 H43 120.8 . .
C44 C43 H43 120.8 . .
N4 C44 C43 125(2) . .
N4 C44 H44 117.3 . .
C43 C44 H44 117.3 . .
C46 C45 H45A 109.5 . .
C46 C45 H45B 109.5 . .
H45A C45 H45B 109.5 . .
C46 C45 H45C 109.5 . .
H45A C45 H45C 109.5 . .
H45B C45 H45C 109.5 . .
N3 C46 C45 177(3) . .
C48 C47 H47A 109.5 . .
C48 C47 H47B 109.5 . .
H47A C47 H47B 109.5 . .
C48 C47 H47C 109.5 . .
H47A C47 H47C 109.5 . .
H47B C47 H47C 109.5 . .
N2 C48 C47 174(4) . .
P1 O1 Co1 132.1(7) . .
P1 O2 Sb1 128.6(6) . .
P1 O3 Co2 127.6(7) . .
P3 O4 Co2 120.8(6) . .
P3 O5 Sb1 123.4(6) . .
P3 O6 Sb2 122.1(6) . .
Sb1 O7 Sb3 127.1(5) . .
Sb1 O7 Co1 128.6(5) . .
Sb3 O7 Co1 88.6(4) . .
Sb2 O8 Sb1 97.2(4) . .
Sb2 O8 Co2 124.4(5) . .
Sb1 O8 Co2 124.0(5) . .
Sb2 O9 Sb1 98.7(4) . .
Sb2 O10 Sb3 127.8(5) . .
Sb2 O10 Co1 128.3(5) . 8
Sb3 O10 Co1 91.3(4) . 8
P2 O11 Co2 132.5(7) . .
P2 O12 Sb2 130.8(6) . .
P2 O13 Co1 131.4(8) . 8
Sb3 O14 Co1 85.1(3) . .
Sb3 O14 Co1 85.1(3) . 8
Co1 O14 Co1 170.3(7) . 8

loop_
_geom_bond_atom_site_label_1
_geom_bond_atom_site_label_2
_geom_bond_distance
_geom_bond_site_symmetry_2
Sb1 O7 1.977(10) .
Sb1 O9 1.984(9) .
Sb1 O8 2.000(10) .
Sb1 O2 2.017(11) .
Sb1 O5 2.063(9) .
Sb1 C1 2.086(17) .
Sb1 Sb2 2.9975(11) .
Sb2 O9 1.966(10) .
Sb2 O10 1.986(9) .
Sb2 O8 1.997(10) .
Sb2 O12 2.021(11) .
Sb2 O6 2.080(10) .
Sb2 C7 2.085(6) .
Sb3 O10 1.998(10) .
Sb3 O10 1.998(10) 8
Sb3 O7 2.002(9) .
Sb3 O7 2.002(9) 8
Sb3 O14 2.067(14) .
Sb3 C13 2.11(2) .
Sb3 Co1 2.9452(19) 8
Sb3 Co1 2.9452(19) .
P1 O1 1.504(11) .
P1 O3 1.518(11) .
P1 O2 1.562(13) .
P1 C17 1.794(17) .
P2 O11 1.494(12) .
P2 O13 1.495(12) .
P2 O12 1.568(11) .
P2 C23 1.815(17) .
P3 O4 1.507(12) .
P3 O5 1.545(10) .
P3 O6 1.553(11) .
P3 C29 1.778(18) .
Co1 O1 1.996(11) .
Co1 O13 2.046(12) 8
Co1 N1 2.105(12) .
Co1 O10 2.120(10) 8
Co1 O7 2.210(11) .
Co1 O14 2.281(2) .
Co2 O3 1.972(11) .
Co2 O11 1.978(11) .
Co2 O4 1.989(11) .
Co2 N4 2.117(12) .
Co2 O8 2.316(9) .
N1 C39 1.31(2) .
N1 C35 1.36(2) .
N2 C48 1.17(4) .
N3 C46 1.14(3) .
N4 C44 1.28(2) .
N4 C40 1.37(2) .
C1 C6 1.36(3) .
C1 C2 1.42(2) .
C2 C3 1.41(2) .
C2 H2 0.9500 .
C3 C4 1.36(3) .
C3 H3 0.9500 .
C4 C5 1.40(2) .
C4 Cl1 1.736(18) .
C5 C6 1.39(2) .
C5 H5 0.9500 .
C6 H6 0.9500 .
C7 C8 1.3900 .
C7 C12 1.3900 .
C8 C9 1.3900 .
C8 H8 0.9500 .
C9 C10 1.3900 .
C9 H9 0.9500 .
C10 C11 1.3900 .
C10 Cl3 1.731(8) .
C11 C12 1.3900 .
C11 H11 0.9500 .
C12 H12 0.9500 .
C13 C14 1.411(19) .
C13 C14 1.411(19) 8
C14 C15 1.37(2) .
C14 H14 0.9500 .
C15 C16 1.43(2) .
C15 H15 0.9500 .
C16 C15 1.43(2) 8
C16 Cl2 1.70(2) .
C17 C18 1.38(3) .
C17 C22 1.39(3) .
C18 C19 1.39(2) .
C18 H18 0.9500 .
C19 C20 1.35(3) .
C19 H19 0.9500 .
C20 C21 1.33(3) .
C20 H20 0.9500 .
C21 C22 1.42(2) .
C21 H21 0.9500 .
C22 H22 0.9500 .
C23 C28 1.34(3) .
C23 C24 1.42(3) .
C24 C25 1.40(2) .
C24 H24 0.9500 .
C25 C26 1.39(2) .
C25 H25 0.9500 .
C26 C27 1.36(3) .
C26 H26 0.9500 .
C27 C28 1.42(2) .
C27 H27 0.9500 .
C28 H28 0.9500 .
C29 C30 1.38(3) .
C29 C34 1.41(4) .
C30 C31 1.40(2) .
C30 H30 0.9500 .
C31 C32 1.36(3) .
C31 H31 0.9500 .
C32 C33 1.39(3) .
C32 H32 0.9500 .
C33 C34 1.33(3) .
C33 H33 0.9500 .
C34 H34 0.9500 .
C35 C36 1.36(2) .
C35 H35 0.9500 .
C36 C37 1.37(2) .
C36 H36 0.9500 .
C37 C38 1.39(3) .
C37 H37 0.9500 .
C38 C39 1.34(2) .
C38 H38 0.9500 .
C39 H39 0.9500 .
C40 C41 1.40(3) .
C40 H40 0.9500 .
C41 C42 1.39(3) .
C41 H41 0.9500 .
C42 C43 1.37(3) .
C42 H42 0.9500 .
C43 C44 1.40(3) .
C43 H43 0.9500 .
C44 H44 0.9500 .
C45 C46 1.45(3) .
C45 H45A 0.9800 .
C45 H45B 0.9800 .
C45 H45C 0.9800 .
C47 C48 1.41(4) .
C47 H47A 0.9800 .
C47 H47B 0.9800 .
C47 H47C 0.9800 .
O10 Co1 2.120(10) 8
O13 Co1 2.046(12) 8
O14 Co1 2.281(2) 8

loop_
_geom_torsion_atom_site_label_1
_geom_torsion_atom_site_label_2
_geom_torsion_atom_site_label_3
_geom_torsion_atom_site_label_4
_geom_torsion
_geom_torsion_site_symmetry_1
_geom_torsion_site_symmetry_4
O7 Sb1 Sb2 O9 -88.8(6) . .
O8 Sb1 Sb2 O9 -178.1(6) . .
O2 Sb1 Sb2 O9 178.1(6) . .
O5 Sb1 Sb2 O9 95.3(6) . .
C1 Sb1 Sb2 O9 15.1(10) . .
O7 Sb1 Sb2 O10 -0.4(5) . .
O9 Sb1 Sb2 O10 88.3(6) . .
O8 Sb1 Sb2 O10 -89.8(5) . .
O2 Sb1 Sb2 O10 -93.6(5) . .
O5 Sb1 Sb2 O10 -176.4(4) . .
C1 Sb1 Sb2 O10 103.4(9) . .
O7 Sb1 Sb2 O8 89.3(5) . .
O9 Sb1 Sb2 O8 178.1(6) . .
O2 Sb1 Sb2 O8 -3.8(6) . .
O5 Sb1 Sb2 O8 -86.6(5) . .
C1 Sb1 Sb2 O8 -166.8(9) . .
O7 Sb1 Sb2 O12 93.3(5) . .
O9 Sb1 Sb2 O12 -178.0(6) . .
O8 Sb1 Sb2 O12 4.0(6) . .
O2 Sb1 Sb2 O12 0.1(6) . .
O5 Sb1 Sb2 O12 -82.7(5) . .
C1 Sb1 Sb2 O12 -162.8(9) . .
O7 Sb1 Sb2 O6 176.9(5) . .
O9 Sb1 Sb2 O6 -94.3(6) . .
O8 Sb1 Sb2 O6 87.6(5) . .
O2 Sb1 Sb2 O6 83.8(5) . .
O5 Sb1 Sb2 O6 1.0(5) . .
C1 Sb1 Sb2 O6 -79.2(9) . .
O7 Sb1 Sb2 C7 -97.8(6) . .
O9 Sb1 Sb2 C7 -9.0(7) . .
O8 Sb1 Sb2 C7 172.9(7) . .
O2 Sb1 Sb2 C7 169.1(7) . .
O5 Sb1 Sb2 C7 86.3(6) . .
C1 Sb1 Sb2 C7 6.1(10) . .
O10 Sb3 Co1 O1 -11.0(5) . .
O10 Sb3 Co1 O1 -176.6(5) 8 .
O7 Sb3 Co1 O1 65.8(6) . .
O7 Sb3 Co1 O1 -104.4(5) 8 .
O14 Sb3 Co1 O1 -56.4(4) . .
C13 Sb3 Co1 O1 123.6(4) . .
Co1 Sb3 Co1 O1 -56.4(4) 8 .
O10 Sb3 Co1 O13 98.5(5) . 8
O10 Sb3 Co1 O13 -67.1(6) 8 8
O7 Sb3 Co1 O13 175.3(6) . 8
O7 Sb3 Co1 O13 5.1(6) 8 8
O14 Sb3 Co1 O13 53.1(4) . 8
C13 Sb3 Co1 O13 -126.9(4) . 8
Co1 Sb3 Co1 O13 53.0(4) 8 8
O10 Sb3 Co1 N1 -138.0(5) . .
O10 Sb3 Co1 N1 56.4(6) 8 .
O7 Sb3 Co1 N1 -61.2(6) . .
O7 Sb3 Co1 N1 128.6(6) 8 .
O14 Sb3 Co1 N1 176.5(5) . .
C13 Sb3 Co1 N1 -3.5(5) . .
Co1 Sb3 Co1 N1 176.5(5) 8 .
O10 Sb3 Co1 O10 165.6(5) . 8
O7 Sb3 Co1 O10 -117.6(5) . 8
O7 Sb3 Co1 O10 72.2(5) 8 8
O14 Sb3 Co1 O10 120.1(4) . 8
C13 Sb3 Co1 O10 -59.9(4) . 8
Co1 Sb3 Co1 O10 120.1(4) 8 8
O10 Sb3 Co1 O7 -76.8(5) . .
O10 Sb3 Co1 O7 117.6(5) 8 .
O7 Sb3 Co1 O7 -170.2(5) 8 .
O14 Sb3 Co1 O7 -122.3(4) . .
C13 Sb3 Co1 O7 57.7(4) . .
Co1 Sb3 Co1 O7 -122.3(4) 8 .
O10 Sb3 Co1 O14 45.4(3) . .
O10 Sb3 Co1 O14 -120.1(4) 8 .
O7 Sb3 Co1 O14 122.3(4) . .
O7 Sb3 Co1 O14 -47.9(3) 8 .
C13 Sb3 Co1 O14 180.000(1) . .
Co1 Sb3 Co1 O14 0.0 8 .
O1 Co1 N1 C39 74.8(16) . .
O13 Co1 N1 C39 -19.5(16) 8 .
O10 Co1 N1 C39 -118.8(15) 8 .
O7 Co1 N1 C39 170.2(15) . .
O14 Co1 N1 C39 -144.7(13) . .
Sb3 Co1 N1 C39 -153.2(14) . .
O1 Co1 N1 C35 -112.9(13) . .
O13 Co1 N1 C35 152.8(13) 8 .
O10 Co1 N1 C35 53.5(13) 8 .
O7 Co1 N1 C35 -17.5(13) . .
O14 Co1 N1 C35 28(2) . .
Sb3 Co1 N1 C35 19.1(14) . .
O3 Co2 N4 C44 75.1(14) . .
O11 Co2 N4 C44 -165.0(14) . .
O4 Co2 N4 C44 -41.5(14) . .
O8 Co2 N4 C44 -68(11) . .
O3 Co2 N4 C40 -107.8(13) . .
O11 Co2 N4 C40 12.2(13) . .
O4 Co2 N4 C40 135.6(13) . .
O8 Co2 N4 C40 109(11) . .
O7 Sb1 C1 C6 67.1(17) . .
O9 Sb1 C1 C6 -24.4(17) . .
O8 Sb1 C1 C6 -117(4) . .
O2 Sb1 C1 C6 158.6(17) . .
O5 Sb1 C1 C6 -112.9(17) . .
Sb2 Sb1 C1 C6 -34(2) . .
O7 Sb1 C1 C2 -121.8(14) . .
O9 Sb1 C1 C2 146.7(14) . .
O8 Sb1 C1 C2 54(5) . .
O2 Sb1 C1 C2 -30.3(14) . .
O5 Sb1 C1 C2 58.2(15) . .
Sb2 Sb1 C1 C2 136.9(12) . .
C6 C1 C2 C3 -3(3) . .
Sb1 C1 C2 C3 -174.3(14) . .
C1 C2 C3 C4 3(3) . .
C2 C3 C4 C5 -4(3) . .
C2 C3 C4 Cl1 176.8(15) . .
C3 C4 C5 C6 4(3) . .
Cl1 C4 C5 C6 -176.7(15) . .
C2 C1 C6 C5 3(3) . .
Sb1 C1 C6 C5 174.0(14) . .
C4 C5 C6 C1 -3(3) . .
O9 Sb2 C7 C8 11.2(7) . .
O10 Sb2 C7 C8 -78.7(6) . .
O8 Sb2 C7 C8 105(5) . .
O12 Sb2 C7 C8 -171.4(7) . .
O6 Sb2 C7 C8 99.7(7) . .
Sb1 Sb2 C7 C8 17.1(9) . .
O9 Sb2 C7 C12 -171.9(7) . .
O10 Sb2 C7 C12 98.2(7) . .
O8 Sb2 C7 C12 -78(5) . .
O12 Sb2 C7 C12 5.5(7) . .
O6 Sb2 C7 C12 -83.5(7) . .
Sb1 Sb2 C7 C12 -166.0(5) . .
C12 C7 C8 C9 0.0 . .
Sb2 C7 C8 C9 176.9(9) . .
C7 C8 C9 C10 0.0 . .
C8 C9 C10 C11 0.0 . .
C8 C9 C10 Cl3 -178.8(10) . .
C9 C10 C11 C12 0.0 . .
Cl3 C10 C11 C12 178.8(10) . .
C10 C11 C12 C7 0.0 . .
C8 C7 C12 C11 0.0 . .
Sb2 C7 C12 C11 -176.8(9) . .
O10 Sb3 C13 C14 146.1(10) . .
O10 Sb3 C13 C14 -33.9(10) 8 .
O7 Sb3 C13 C14 44.9(10) . .
O7 Sb3 C13 C14 -135.1(10) 8 .
O14 Sb3 C13 C14 93.3(10) . .
Co1 Sb3 C13 C14 -174.8(10) 8 .
Co1 Sb3 C13 C14 5.2(10) . .
O10 Sb3 C13 C14 -33.9(10) . 8
O10 Sb3 C13 C14 146.1(10) 8 8
O7 Sb3 C13 C14 -135.1(10) . 8
O7 Sb3 C13 C14 44.9(10) 8 8
O14 Sb3 C13 C14 -86.7(10) . 8
Co1 Sb3 C13 C14 5.2(10) 8 8
Co1 Sb3 C13 C14 -174.8(10) . 8
C14 C13 C14 C15 0.6(15) 8 .
Sb3 C13 C14 C15 -179.4(15) . .
C13 C14 C15 C16 -1(3) . .
C14 C15 C16 C15 0.6(14) . 8
C14 C15 C16 Cl2 -179.4(15) . .
O1 P1 C17 C18 173.8(15) . .
O3 P1 C17 C18 -62.8(17) . .
O2 P1 C17 C18 54.3(17) . .
O1 P1 C17 C22 -1.0(18) . .
O3 P1 C17 C22 122.4(16) . .
O2 P1 C17 C22 -120.5(16) . .
C22 C17 C18 C19 -1(3) . .
P1 C17 C18 C19 -176.1(15) . .
C17 C18 C19 C20 3(3) . .
C18 C19 C20 C21 -2(3) . .
C19 C20 C21 C22 -1(3) . .
C18 C17 C22 C21 -2(3) . .
P1 C17 C22 C21 173.0(15) . .
C20 C21 C22 C17 3(3) . .
O11 P2 C23 C28 72.8(18) . .
O13 P2 C23 C28 -162.0(16) . .
O12 P2 C23 C28 -44.2(18) . .
O11 P2 C23 C24 -105.6(16) . .
O13 P2 C23 C24 19.6(18) . .
O12 P2 C23 C24 137.3(15) . .
C28 C23 C24 C25 5(3) . .
P2 C23 C24 C25 -176.3(14) . .
C23 C24 C25 C26 -4(3) . .
C24 C25 C26 C27 1(3) . .
C25 C26 C27 C28 2(3) . .
C24 C23 C28 C27 -3(3) . .
P2 C23 C28 C27 179.1(15) . .
C26 C27 C28 C23 -1(3) . .
O4 P3 C29 C30 8.4(19) . .
O5 P3 C29 C30 -110.4(17) . .
O6 P3 C29 C30 131.9(16) . .
O4 P3 C29 C34 -177.5(14) . .
O5 P3 C29 C34 63.7(16) . .
O6 P3 C29 C34 -53.9(17) . .
C34 C29 C30 C31 1(3) . .
P3 C29 C30 C31 175.1(16) . .
C29 C30 C31 C32 -2(3) . .
C30 C31 C32 C33 0(3) . .
C31 C32 C33 C34 3(3) . .
C32 C33 C34 C29 -4(3) . .
C30 C29 C34 C33 2(3) . .
P3 C29 C34 C33 -172.7(16) . .
C39 N1 C35 C36 -2(3) . .
Co1 N1 C35 C36 -174.8(15) . .
N1 C35 C36 C37 3(3) . .
C35 C36 C37 C38 -3(3) . .
C36 C37 C38 C39 2(3) . .
C35 N1 C39 C38 1(3) . .
Co1 N1 C39 C38 173.4(16) . .
C37 C38 C39 N1 -1(3) . .
C44 N4 C40 C41 -3(3) . .
Co2 N4 C40 C41 179.9(14) . .
N4 C40 C41 C42 0(3) . .
C40 C41 C42 C43 -1(3) . .
C41 C42 C43 C44 5(3) . .
C40 N4 C44 C43 7(3) . .
Co2 N4 C44 C43 -175.4(15) . .
C42 C43 C44 N4 -9(3) . .
O3 P1 O1 Co1 142.7(8) . .
O2 P1 O1 Co1 16.2(11) . .
C17 P1 O1 Co1 -96.8(10) . .
O13 Co1 O1 P1 155.1(9) 8 .
N1 Co1 O1 P1 55.0(10) . .
O10 Co1 O1 P1 -85.1(14) 8 .
O7 Co1 O1 P1 -40.3(9) . .
O14 Co1 O1 P1 -114.4(9) . .
Sb3 Co1 O1 P1 -78.8(9) . .
O1 P1 O2 Sb1 50.8(10) . .
O3 P1 O2 Sb1 -77.3(9) . .
C17 P1 O2 Sb1 166.8(9) . .
O7 Sb1 O2 P1 -61.6(8) . .
O9 Sb1 O2 P1 39(3) . .
O8 Sb1 O2 P1 29.0(8) . .
O5 Sb1 O2 P1 112.3(8) . .
C1 Sb1 O2 P1 -159.7(10) . .
Sb2 Sb1 O2 P1 31.5(10) . .
O1 P1 O3 Co2 -79.7(10) . .
O2 P1 O3 Co2 48.1(10) . .
C17 P1 O3 Co2 160.3(9) . .
O11 Co2 O3 P1 93.1(9) . .
O4 Co2 O3 P1 -82.7(9) . .
N4 Co2 O3 P1 -174.0(9) . .
O8 Co2 O3 P1 4.5(9) . .
O5 P3 O4 Co2 -64.5(8) . .
O6 P3 O4 Co2 62.5(9) . .
C29 P3 O4 Co2 -178.6(8) . .
O3 Co2 O4 P3 91.2(8) . .
O11 Co2 O4 P3 -84.4(9) . .
N4 Co2 O4 P3 -177.7(8) . .
O8 Co2 O4 P3 1.2(7) . .
O4 P3 O5 Sb1 85.1(8) . .
O6 P3 O5 Sb1 -43.0(9) . .
C29 P3 O5 Sb1 -156.7(10) . .
O7 Sb1 O5 P3 -19(4) . .
O9 Sb1 O5 P3 62.2(8) . .
O8 Sb1 O5 P3 -19.7(8) . .
O2 Sb1 O5 P3 -109.0(8) . .
C1 Sb1 O5 P3 161.0(9) . .
Sb2 Sb1 O5 P3 22.0(7) . .
O4 P3 O6 Sb2 -82.8(8) . .
O5 P3 O6 Sb2 43.9(9) . .
C29 P3 O6 Sb2 155.9(10) . .
O9 Sb2 O6 P3 -64.5(8) . .
O10 Sb2 O6 P3 2(5) . .
O8 Sb2 O6 P3 17.9(7) . .
O12 Sb2 O6 P3 106.2(8) . .
C7 Sb2 O6 P3 -162.5(8) . .
Sb1 Sb2 O6 P3 -23.7(7) . .
O9 Sb1 O7 Sb3 -27.8(7) . .
O8 Sb1 O7 Sb3 54.0(7) . .
O2 Sb1 O7 Sb3 143.2(7) . .
O5 Sb1 O7 Sb3 54(4) . .
C1 Sb1 O7 Sb3 -126.7(8) . .
Sb2 Sb1 O7 Sb3 12.6(7) . .
O9 Sb1 O7 Co1 -152.1(6) . .
O8 Sb1 O7 Co1 -70.3(6) . .
O2 Sb1 O7 Co1 18.9(7) . .
O5 Sb1 O7 Co1 -71(4) . .
C1 Sb1 O7 Co1 109.0(8) . .
Sb2 Sb1 O7 Co1 -111.6(6) . .
O10 Sb3 O7 Sb1 -19.4(7) . .
O10 Sb3 O7 Sb1 179.6(8) 8 .
O7 Sb3 O7 Sb1 -98.7(7) 8 .
O14 Sb3 O7 Sb1 -98.7(7) . .
C13 Sb3 O7 Sb1 81.3(7) . .
Co1 Sb3 O7 Sb1 -63.5(8) 8 .
Co1 Sb3 O7 Sb1 -139.7(9) . .
O10 Sb3 O7 Co1 120.3(4) . .
O10 Sb3 O7 Co1 -40.7(3) 8 .
O7 Sb3 O7 Co1 41.0(3) 8 .
O14 Sb3 O7 Co1 41.0(3) . .
C13 Sb3 O7 Co1 -139.0(3) . .
Co1 Sb3 O7 Co1 76.2(4) 8 .
O1 Co1 O7 Sb1 14.0(7) . .
O13 Co1 O7 Sb1 124.4(15) 8 .
N1 Co1 O7 Sb1 -91.4(7) . .
O10 Co1 O7 Sb1 178.2(8) 8 .
O14 Co1 O7 Sb1 100.9(7) . .
Sb3 Co1 O7 Sb1 138.8(9) . .
O1 Co1 O7 Sb3 -124.7(4) . .
O13 Co1 O7 Sb3 -14.3(18) 8 .
N1 Co1 O7 Sb3 129.8(5) . .
O10 Co1 O7 Sb3 39.5(3) 8 .
O14 Co1 O7 Sb3 -37.9(3) . .
O9 Sb2 O8 Sb1 1.3(4) . .
O10 Sb2 O8 Sb1 90.5(4) . .
O12 Sb2 O8 Sb1 -176.9(4) . .
O6 Sb2 O8 Sb1 -87.8(4) . .
C7 Sb2 O8 Sb1 -93(5) . .
O9 Sb2 O8 Co2 141.6(6) . .
O10 Sb2 O8 Co2 -129.2(6) . .
O12 Sb2 O8 Co2 -36.7(6) . .
O6 Sb2 O8 Co2 52.5(6) . .
C7 Sb2 O8 Co2 47(5) . .
Sb1 Sb2 O8 Co2 140.3(8) . .
O7 Sb1 O8 Sb2 -91.4(4) . .
O9 Sb1 O8 Sb2 -1.3(4) . .
O2 Sb1 O8 Sb2 177.1(5) . .
O5 Sb1 O8 Sb2 88.5(4) . .
C1 Sb1 O8 Sb2 93(4) . .
O7 Sb1 O8 Co2 128.1(6) . .
O9 Sb1 O8 Co2 -141.8(6) . .
O2 Sb1 O8 Co2 36.6(6) . .
O5 Sb1 O8 Co2 -52.0(5) . .
C1 Sb1 O8 Co2 -48(4) . .
Sb2 Sb1 O8 Co2 -140.5(8) . .
O3 Co2 O8 Sb2 177.9(6) . .
O11 Co2 O8 Sb2 58.0(6) . .
O4 Co2 O8 Sb2 -65.6(6) . .
N4 Co2 O8 Sb2 -39(11) . .
O3 Co2 O8 Sb1 -52.0(6) . .
O11 Co2 O8 Sb1 -171.9(6) . .
O4 Co2 O8 Sb1 64.5(6) . .
N4 Co2 O8 Sb1 91(11) . .
O10 Sb2 O9 Sb1 -91.6(5) . .
O8 Sb2 O9 Sb1 -1.3(4) . .
O12 Sb2 O9 Sb1 9(3) . .
O6 Sb2 O9 Sb1 82.8(5) . .
C7 Sb2 O9 Sb1 174.0(5) . .
O7 Sb1 O9 Sb2 91.8(5) . .
O8 Sb1 O9 Sb2 1.3(4) . .
O2 Sb1 O9 Sb2 -9(3) . .
O5 Sb1 O9 Sb2 -82.1(5) . .
C1 Sb1 O9 Sb2 -169.9(6) . .
O9 Sb2 O10 Sb3 29.0(6) . .
O8 Sb2 O10 Sb3 -53.3(6) . .
O12 Sb2 O10 Sb3 -141.5(7) . .
O6 Sb2 O10 Sb3 -37(4) . .
C7 Sb2 O10 Sb3 127.0(6) . .
Sb1 Sb2 O10 Sb3 -11.8(6) . .
O9 Sb2 O10 Co1 159.4(6) . 8
O8 Sb2 O10 Co1 77.2(6) . 8
O12 Sb2 O10 Co1 -11.0(6) . 8
O6 Sb2 O10 Co1 93(4) . 8
C7 Sb2 O10 Co1 -102.5(6) . 8
Sb1 Sb2 O10 Co1 118.6(5) . 8
O10 Sb3 O10 Sb2 100.8(6) 8 .
O7 Sb3 O10 Sb2 19.1(7) . .
O7 Sb3 O10 Sb2 -173.8(8) 8 .
O14 Sb3 O10 Sb2 100.8(6) . .
C13 Sb3 O10 Sb2 -79.2(6) . .
Co1 Sb3 O10 Sb2 143.3(8) 8 .
Co1 Sb3 O10 Sb2 66.9(7) . .
O10 Sb3 O10 Co1 -42.6(2) 8 8
O7 Sb3 O10 Co1 -124.3(4) . 8
O7 Sb3 O10 Co1 42.8(4) 8 8
O14 Sb3 O10 Co1 -42.6(2) . 8
C13 Sb3 O10 Co1 137.4(2) . 8
Co1 Sb3 O10 Co1 -76.4(3) . 8
O13 P2 O11 Co2 98.9(11) . .
O12 P2 O11 Co2 -28.7(12) . .
C23 P2 O11 Co2 -139.6(10) . .
O3 Co2 O11 P2 -111.0(10) . .
O4 Co2 O11 P2 64.5(11) . .
N4 Co2 O11 P2 157.0(10) . .
O8 Co2 O11 P2 -20.4(10) . .
O11 P2 O12 Sb2 70.3(10) . .
O13 P2 O12 Sb2 -58.8(10) . .
C23 P2 O12 Sb2 -174.3(9) . .
O9 Sb2 O12 P2 -42(3) . .
O10 Sb2 O12 P2 58.3(9) . .
O8 Sb2 O12 P2 -31.8(9) . .
O6 Sb2 O12 P2 -115.8(9) . .
C7 Sb2 O12 P2 152.8(9) . .
Sb1 Sb2 O12 P2 -34.5(10) . .
O11 P2 O13 Co1 -123.8(10) . 8
O12 P2 O13 Co1 3.3(12) . 8
C23 P2 O13 Co1 114.5(11) . 8
O10 Sb3 O14 Co1 -140.9(3) . .
O10 Sb3 O14 Co1 39.1(3) 8 .
O7 Sb3 O14 Co1 -39.7(3) . .
O7 Sb3 O14 Co1 140.3(3) 8 .
C13 Sb3 O14 Co1 -88.11(5) . .
Co1 Sb3 O14 Co1 180.0 8 .
O10 Sb3 O14 Co1 39.1(3) . 8
O10 Sb3 O14 Co1 -140.9(3) 8 8
O7 Sb3 O14 Co1 140.3(3) . 8
O7 Sb3 O14 Co1 -39.7(3) 8 8
C13 Sb3 O14 Co1 91.89(5) . 8
Co1 Sb3 O14 Co1 180.0 . 8
O1 Co1 O14 Sb3 131.5(3) . .
O13 Co1 O14 Sb3 -136.8(3) 8 .
N1 Co1 O14 Sb3 -10.6(14) . .
O10 Co1 O14 Sb3 -37.8(3) 8 .
O7 Co1 O14 Sb3 36.7(3) . .
O1 Co1 O14 Co1 131.5(3) . 8
O13 Co1 O14 Co1 -136.8(3) 8 8
N1 Co1 O14 Co1 -10.6(14) . 8
O10 Co1 O14 Co1 -37.7(3) 8 8
O7 Co1 O14 Co1 36.7(3) . 8
Sb3 Co1 O14 Co1 0.011(5) . 8
